data_4082415
loop_
_publ_author_name
'Gonz\'alez-Gallardo, Sandra'
'Kuzu, Istemi'
'O\~na-Burgos, Pascual'
'Wolfer, Tanja'
'Wang, Cong'
'Klinkhammer, Karl W.'
'Klopper, Wim'
'Br\"ase, Stefan'
'Breher, Frank'

_publ_section_title
;
 Coinage Metal Complexes of Tris(pyrazolyl)methanide-Based Redox-Active
 Metalloligands
;
_journal_issue 4
_journal_name_full Organometallics
_journal_page_first 941
_journal_paper_doi 10.1021/om4010498
_journal_volume 33
_journal_year 2014
_chemical_formula_moiety 'C15 H14 N6 Ru'
_chemical_formula_sum 'C15 H14 N6 Ru'
_chemical_formula_weight 379.39
_chemical_name_systematic
; 
CpRu(Tpmd)
;
_space_group_IT_number 14
_symmetry_cell_setting monoclinic
_symmetry_space_group_name_Hall '-P 2yn'
_symmetry_space_group_name_H-M 'P 1 21/n 1'
_atom_sites_solution_hydrogens geom
_atom_sites_solution_primary direct
_atom_sites_solution_secondary difmap
_audit_creation_method SHELXL-97
_cell_angle_alpha 90.00
_cell_angle_beta 92.59(3)
_cell_angle_gamma 90.00
_cell_formula_units_Z 4
_cell_length_a 8.9144(18)
_cell_length_b 12.931(3)
_cell_length_c 12.335(3)
_cell_measurement_reflns_used 1787
_cell_measurement_temperature 200(2)
_cell_measurement_theta_max 25.99
_cell_measurement_theta_min 4.27
_cell_volume 1420.4(6)
_computing_cell_refinement 'CrysAlis Red'
_computing_data_collection 'CrysAlis CCD'
_computing_data_reduction 'CrysAlis Red'
_computing_molecular_graphics 'Ortep 32'
_computing_publication_material 'Bruker SHELXTL'
_computing_structure_refinement 'SHELXL-97 (Sheldrick, 1997)'
_computing_structure_solution 'SHELXS-97 (Sheldrick, 1990)'
_diffrn_ambient_temperature 200(2)
_diffrn_measured_fraction_theta_full 0.575
_diffrn_measured_fraction_theta_max 0.575
_diffrn_measurement_device_type 'Stoe Stadi with CCD detector'
_diffrn_measurement_method 'omega scans'
_diffrn_radiation_monochromator graphite
_diffrn_radiation_source 'fine-focus sealed tube'
_diffrn_radiation_type MoK\a
_diffrn_radiation_wavelength 0.71073
_diffrn_reflns_av_R_equivalents 0.0125
_diffrn_reflns_av_unetI/netI 0.0130
_diffrn_reflns_limit_h_max 6
_diffrn_reflns_limit_h_min -10
_diffrn_reflns_limit_k_max 14
_diffrn_reflns_limit_k_min -11
_diffrn_reflns_limit_l_max 3
_diffrn_reflns_limit_l_min -15
_diffrn_reflns_number 1787
_diffrn_reflns_theta_full 25.99
_diffrn_reflns_theta_max 25.99
_diffrn_reflns_theta_min 4.27
_exptl_absorpt_coefficient_mu 1.109
_exptl_absorpt_correction_type none
_exptl_crystal_colour yellow
_exptl_crystal_density_diffrn 1.774
_exptl_crystal_density_method 'not measured'
_exptl_crystal_description 'irregular shaped crystal'
_exptl_crystal_F_000 760
_exptl_crystal_size_max 0.20
_exptl_crystal_size_mid 0.20
_exptl_crystal_size_min 0.10
_refine_diff_density_max 0.273
_refine_diff_density_min -0.293
_refine_diff_density_rms 0.045
_refine_ls_extinction_method none
_refine_ls_goodness_of_fit_ref 1.100
_refine_ls_hydrogen_treatment constr
_refine_ls_matrix_type full
_refine_ls_number_parameters 199
_refine_ls_number_reflns 1602
_refine_ls_number_restraints 0
_refine_ls_restrained_S_all 1.100
_refine_ls_R_factor_all 0.0220
_refine_ls_R_factor_gt 0.0200
_refine_ls_shift/su_max 0.000
_refine_ls_shift/su_mean 0.000
_refine_ls_structure_factor_coef Fsqd
_refine_ls_weighting_details 'calc w=1/[\s^2^(Fo^2^)+(0.0245P)^2^+1.1683P] where P=(Fo^2^+2Fc^2^)/3'
_refine_ls_weighting_scheme calc
_refine_ls_wR_factor_gt 0.0488
_refine_ls_wR_factor_ref 0.0498
_reflns_number_gt 1479
_reflns_number_total 1602
_reflns_threshold_expression >2sigma(I)
_cod_data_source_file om4010498_si_003.cif
_cod_data_source_block compound_2a
_cod_original_cell_volume 1420.5(5)
_cod_original_sg_symbol_H-M P21/n
_cod_database_code 4082415

loop_
_symmetry_equiv_pos_as_xyz
'x, y, z'
'-x+1/2, y+1/2, -z+1/2'
'-x, -y, -z'
'x-1/2, -y-1/2, z-1/2'

loop_
_atom_site_label
_atom_site_type_symbol
_atom_site_fract_x
_atom_site_fract_y
_atom_site_fract_z
_atom_site_U_iso_or_equiv
_atom_site_adp_type
_atom_site_occupancy
_atom_site_symmetry_multiplicity
_atom_site_calc_flag
_atom_site_refinement_flags
Ru1 Ru 0.48377(2) 0.663567(16) 0.775618(15) 0.01644(9) Uani 1 1 d .
N3 N 0.3214(3) 0.85279(18) 0.68735(18) 0.0201(6) Uani 1 1 d .
N4 N 0.4604(3) 0.81695(18) 0.72128(18) 0.0199(5) Uani 1 1 d .
N5 N 0.1779(3) 0.76078(18) 0.80767(17) 0.0181(5) Uani 1 1 d .
C101 C 0.5745(4) 0.5147(2) 0.8232(3) 0.0284(7) Uani 1 1 d .
H10A H 0.5174 0.4489 0.8322 0.034 Uiso 1 1 calc R
C10 C 0.1117(4) 0.6604(2) 0.5527(2) 0.0257(7) Uani 1 1 d .
H10B H 0.0215 0.6919 0.5253 0.031 Uiso 1 1 calc R
N6 N 0.2917(3) 0.70563(18) 0.86061(17) 0.0189(5) Uani 1 1 d .
C12 C 0.3008(4) 0.5545(2) 0.5810(2) 0.0255(7) Uani 1 1 d .
H12A H 0.3660 0.4968 0.5749 0.031 Uiso 1 1 calc R
N2 N 0.3223(3) 0.63229(19) 0.65101(17) 0.0194(5) Uani 1 1 d .
N1 N 0.2041(3) 0.69804(18) 0.63230(17) 0.0189(6) Uani 1 1 d .
C104 C 0.6976(4) 0.6679(2) 0.8625(3) 0.0294(8) Uani 1 1 d .
H10C H 0.7415 0.7281 0.9039 0.035 Uiso 1 1 calc R
C11 C 0.1695(4) 0.5697(3) 0.5181(2) 0.0302(8) Uani 1 1 d .
H11A H 0.1286 0.5258 0.4625 0.036 Uiso 1 1 calc R
C102 C 0.6419(4) 0.5506(3) 0.7269(2) 0.0293(8) Uani 1 1 d .
H10D H 0.6388 0.5139 0.6554 0.035 Uiso 1 1 calc R
C100 C 0.6108(4) 0.5891(3) 0.9041(2) 0.0306(8) Uani 1 1 d .
H10E H 0.5801 0.5850 0.9810 0.037 Uiso 1 1 calc R
C103 C 0.7184(4) 0.6441(3) 0.7503(3) 0.0295(8) Uani 1 1 d .
H10F H 0.7794 0.6847 0.6992 0.035 Uiso 1 1 calc R
C32 C 0.2457(4) 0.6953(2) 0.9616(2) 0.0243(7) Uani 1 1 d .
H32A H 0.3006 0.6603 1.0182 0.029 Uiso 1 1 calc R
C1 C 0.1857(4) 0.7921(2) 0.6943(2) 0.0205(6) Uani 1 1 d .
C30 C 0.0706(4) 0.7828(2) 0.8737(2) 0.0257(7) Uani 1 1 d .
H30A H -0.0182 0.8207 0.8551 0.031 Uiso 1 1 calc R
C20 C 0.3314(4) 0.9520(2) 0.6570(2) 0.0287(8) Uani 1 1 d .
H20A H 0.2503 0.9941 0.6309 0.034 Uiso 1 1 calc R
C22 C 0.5540(4) 0.8953(2) 0.7105(2) 0.0287(7) Uani 1 1 d .
H22A H 0.6588 0.8927 0.7281 0.034 Uiso 1 1 calc R
C31 C 0.1079(4) 0.7423(3) 0.9732(2) 0.0303(8) Uani 1 1 d .
H31A H 0.0516 0.7456 1.0367 0.036 Uiso 1 1 calc R
C21 C 0.4781(4) 0.9824(3) 0.6699(3) 0.0335(8) Uani 1 1 d .
H21A H 0.5192 1.0483 0.6546 0.040 Uiso 1 1 calc R

loop_
_atom_site_aniso_label
_atom_site_aniso_U_11
_atom_site_aniso_U_22
_atom_site_aniso_U_33
_atom_site_aniso_U_23
_atom_site_aniso_U_13
_atom_site_aniso_U_12
Ru1 0.01278(16) 0.01866(15) 0.01792(12) 0.00068(8) 0.00121(10) 0.00112(8)
N3 0.0193(16) 0.0177(14) 0.0232(10) 0.0005(9) 0.0015(11) 0.0001(10)
N4 0.0125(15) 0.0231(14) 0.0243(10) 0.0009(10) 0.0021(11) -0.0022(10)
N5 0.0141(15) 0.0150(13) 0.0255(10) -0.0009(10) 0.0042(11) 0.0034(10)
C101 0.0198(19) 0.0237(17) 0.0415(15) 0.0048(14) 0.0000(15) 0.0081(13)
C10 0.020(2) 0.0305(19) 0.0258(13) 0.0027(13) -0.0050(14) -0.0054(13)
N6 0.0162(15) 0.0178(13) 0.0227(10) -0.0007(10) 0.0013(11) 0.0032(10)
C12 0.026(2) 0.0227(17) 0.0272(13) -0.0060(12) 0.0009(15) -0.0014(13)
N2 0.0176(16) 0.0170(13) 0.0237(10) 0.0009(10) 0.0028(11) 0.0010(10)
N1 0.0163(16) 0.0180(13) 0.0223(10) 0.0007(10) -0.0014(11) 0.0004(10)
C104 0.018(2) 0.036(2) 0.0338(15) -0.0039(14) -0.0037(15) 0.0047(13)
C11 0.026(2) 0.036(2) 0.0281(13) -0.0094(13) -0.0012(15) -0.0065(14)
C102 0.024(2) 0.0339(19) 0.0297(13) -0.0011(14) -0.0028(15) 0.0112(14)
C100 0.022(2) 0.044(2) 0.0255(13) 0.0100(14) -0.0017(14) 0.0098(15)
C103 0.014(2) 0.039(2) 0.0356(15) 0.0063(14) 0.0063(15) 0.0074(14)
C32 0.027(2) 0.0251(17) 0.0210(12) 0.0007(11) 0.0058(13) -0.0016(13)
C1 0.0184(19) 0.0180(16) 0.0253(12) 0.0024(12) 0.0029(13) -0.0008(11)
C30 0.019(2) 0.0221(17) 0.0364(14) -0.0041(13) 0.0054(15) 0.0009(12)
C20 0.035(2) 0.0157(17) 0.0348(14) 0.0054(13) -0.0036(16) -0.0023(13)
C22 0.026(2) 0.0261(18) 0.0337(14) 0.0008(13) -0.0011(15) -0.0103(13)
C31 0.030(2) 0.0326(19) 0.0298(14) -0.0025(13) 0.0141(14) -0.0009(15)
C21 0.033(2) 0.0215(18) 0.0453(16) 0.0031(15) -0.0050(17) -0.0099(14)

loop_
_atom_type_symbol
_atom_type_description
_atom_type_scat_dispersion_real
_atom_type_scat_dispersion_imag
_atom_type_scat_source
C C 0.0033 0.0016 'International Tables Vol C Tables 4.2.6.8 and 6.1.1.4'
H H 0.0000 0.0000 'International Tables Vol C Tables 4.2.6.8 and 6.1.1.4'
N N 0.0061 0.0033 'International Tables Vol C Tables 4.2.6.8 and 6.1.1.4'
Ru Ru -1.2594 0.8363 'International Tables Vol C Tables 4.2.6.8 and 6.1.1.4'

loop_
_geom_angle_atom_site_label_1
_geom_angle_atom_site_label_2
_geom_angle_atom_site_label_3
_geom_angle
N2 Ru1 N4 83.88(9)
N2 Ru1 N6 82.47(9)
N4 Ru1 N6 81.07(10)
N2 Ru1 C102 95.83(11)
N4 Ru1 C102 127.82(13)
N6 Ru1 C102 150.88(12)
N2 Ru1 C100 141.31(12)
N4 Ru1 C100 134.76(11)
N6 Ru1 C100 99.30(11)
C102 Ru1 C100 64.28(11)
N2 Ru1 C103 120.83(12)
N4 Ru1 C103 98.50(12)
N6 Ru1 C103 156.63(10)
C102 Ru1 C103 38.52(13)
C100 Ru1 C103 64.35(13)
N2 Ru1 C104 159.44(12)
N4 Ru1 C104 102.00(11)
N6 Ru1 C104 117.76(11)
C102 Ru1 C104 64.88(12)
C100 Ru1 C104 37.94(13)
C103 Ru1 C104 39.19(13)
N2 Ru1 C101 105.28(11)
N4 Ru1 C101 163.55(13)
N6 Ru1 C101 113.29(12)
C102 Ru1 C101 39.00(13)
C100 Ru1 C101 38.43(12)
C103 Ru1 C101 65.11(13)
C104 Ru1 C101 64.79(12)
C20 N3 N4 109.8(3)
C20 N3 C1 127.0(3)
N4 N3 C1 123.0(2)
C22 N4 N3 106.0(2)
C22 N4 Ru1 134.5(2)
N3 N4 Ru1 119.47(19)
C30 N5 N6 111.0(2)
C30 N5 C1 126.9(2)
N6 N5 C1 122.1(3)
C100 C101 C102 105.9(3)
C100 C101 Ru1 69.85(17)
C102 C101 Ru1 69.57(17)
C100 C101 H10A 127.0
C102 C101 H10A 127.0
Ru1 C101 H10A 127.0
N1 C10 C11 108.3(3)
N1 C10 H10B 125.9
C11 C10 H10B 125.9
C32 N6 N5 104.1(3)
C32 N6 Ru1 136.5(2)
N5 N6 Ru1 119.44(17)
N2 C12 C11 110.3(3)
N2 C12 H12A 124.8
C11 C12 H12A 124.8
C12 N2 N1 105.8(2)
C12 N2 Ru1 133.9(2)
N1 N2 Ru1 120.17(17)
C10 N1 N2 109.9(2)
C10 N1 C1 127.5(2)
N2 N1 C1 122.6(2)
C100 C104 C103 107.2(3)
C100 C104 Ru1 70.63(18)
C103 C104 Ru1 70.34(18)
C100 C104 H10C 126.4
C103 C104 H10C 126.4
Ru1 C104 H10C 126.4
C10 C11 C12 105.6(2)
C10 C11 H11A 127.2
C12 C11 H11A 127.2
C103 C102 C101 109.0(3)
C103 C102 Ru1 71.08(19)
C101 C102 Ru1 71.4(2)
C103 C102 H10D 125.5
C101 C102 H10D 125.5
Ru1 C102 H10D 125.5
C104 C100 C101 110.6(3)
C104 C100 Ru1 71.43(16)
C101 C100 Ru1 71.72(16)
C104 C100 H10E 124.7
C101 C100 H10E 124.7
Ru1 C100 H10E 124.7
C102 C103 C104 107.4(3)
C102 C103 Ru1 70.4(2)
C104 C103 Ru1 70.5(2)
C102 C103 H10F 126.3
C104 C103 H10F 126.3
Ru1 C103 H10F 126.3
N6 C32 C31 111.4(3)
N6 C32 H32A 124.3
C31 C32 H32A 124.3
N3 C1 N1 108.0(2)
N3 C1 N5 106.5(2)
N1 C1 N5 106.5(2)
N5 C30 C31 108.7(3)
N5 C30 H30A 125.7
C31 C30 H30A 125.7
N3 C20 C21 108.6(3)
N3 C20 H20A 125.7
C21 C20 H20A 125.7
N4 C22 C21 110.9(3)
N4 C22 H22A 124.6
C21 C22 H22A 124.6
C30 C31 C32 104.9(3)
C30 C31 H31A 127.5
C32 C31 H31A 127.5
C20 C21 C22 104.8(3)
C20 C21 H21A 127.6
C22 C21 H21A 127.6

loop_
_geom_bond_atom_site_label_1
_geom_bond_atom_site_label_2
_geom_bond_distance
Ru1 N2 2.097(2)
Ru1 N4 2.101(2)
Ru1 N6 2.119(3)
Ru1 C102 2.135(3)
Ru1 C100 2.135(3)
Ru1 C103 2.143(4)
Ru1 C104 2.145(3)
Ru1 C101 2.159(3)
N3 C20 1.340(4)
N3 N4 1.370(4)
N3 C1 1.447(4)
N4 C22 1.324(4)
N5 C30 1.316(4)
N5 N6 1.379(3)
N5 C1 1.460(3)
C101 C100 1.413(5)
C101 C102 1.433(5)
C101 H10A 1.0000
C10 N1 1.344(4)
C10 C11 1.358(5)
C10 H10B 0.9500
N6 C32 1.336(4)
C12 N2 1.335(4)
C12 C11 1.388(5)
C12 H12A 0.9500
N2 N1 1.365(3)
N1 C1 1.451(4)
C104 C100 1.392(5)
C104 C103 1.438(5)
C104 H10C 1.0000
C11 H11A 0.9500
C102 C103 1.411(5)
C102 H10D 1.0000
C100 H10E 1.0000
C103 H10F 1.0000
C32 C31 1.384(5)
C32 H32A 0.9500
C30 C31 1.362(4)
C30 H30A 0.9500
C20 C21 1.367(5)
C20 H20A 0.9500
C22 C21 1.395(5)
C22 H22A 0.9500
C31 H31A 0.9500
C21 H21A 0.9500

loop_
_geom_torsion_atom_site_label_1
_geom_torsion_atom_site_label_2
_geom_torsion_atom_site_label_3
_geom_torsion_atom_site_label_4
_geom_torsion
C20 N3 N4 C22 -0.3(3)
C1 N3 N4 C22 -175.2(2)
C20 N3 N4 Ru1 179.58(18)
C1 N3 N4 Ru1 4.7(3)
N2 Ru1 N4 C22 -142.7(3)
N6 Ru1 N4 C22 134.0(3)
C102 Ru1 N4 C22 -50.0(3)
C100 Ru1 N4 C22 39.7(4)
C103 Ru1 N4 C22 -22.4(3)
C104 Ru1 N4 C22 17.3(3)
C101 Ru1 N4 C22 -17.8(5)
N2 Ru1 N4 N3 37.5(2)
N6 Ru1 N4 N3 -45.9(2)
C102 Ru1 N4 N3 130.1(2)
C100 Ru1 N4 N3 -140.1(2)
C103 Ru1 N4 N3 157.8(2)
C104 Ru1 N4 N3 -162.5(2)
C101 Ru1 N4 N3 162.4(3)
N2 Ru1 C101 C100 -163.2(2)
N4 Ru1 C101 C100 74.5(4)
N6 Ru1 C101 C100 -75.0(2)
C102 Ru1 C101 C100 116.6(3)
C103 Ru1 C101 C100 79.5(2)
C104 Ru1 C101 C100 36.0(2)
N2 Ru1 C101 C102 80.2(2)
N4 Ru1 C101 C102 -42.1(4)
N6 Ru1 C101 C102 168.47(18)
C100 Ru1 C101 C102 -116.6(3)
C103 Ru1 C101 C102 -37.1(2)
C104 Ru1 C101 C102 -80.6(2)
C30 N5 N6 C32 0.4(3)
C1 N5 N6 C32 178.0(3)
C30 N5 N6 Ru1 -177.96(19)
C1 N5 N6 Ru1 -0.4(3)
N2 Ru1 N6 C32 140.9(3)
N4 Ru1 N6 C32 -134.1(3)
C102 Ru1 N6 C32 52.5(4)
C100 Ru1 N6 C32 0.0(3)
C103 Ru1 N6 C32 -43.4(5)
C104 Ru1 N6 C32 -35.2(3)
C101 Ru1 N6 C32 37.5(3)
N2 Ru1 N6 N5 -41.34(19)
N4 Ru1 N6 N5 43.60(19)
C102 Ru1 N6 N5 -129.8(2)
C100 Ru1 N6 N5 177.8(2)
C103 Ru1 N6 N5 134.4(3)
C104 Ru1 N6 N5 142.52(19)
C101 Ru1 N6 N5 -144.78(19)
C11 C12 N2 N1 -0.3(4)
C11 C12 N2 Ru1 176.7(2)
N4 Ru1 N2 C12 142.8(3)
N6 Ru1 N2 C12 -135.5(3)
C102 Ru1 N2 C12 15.2(3)
C100 Ru1 N2 C12 -40.0(4)
C103 Ru1 N2 C12 46.5(3)
C104 Ru1 N2 C12 34.7(5)
C101 Ru1 N2 C12 -23.3(3)
N4 Ru1 N2 N1 -40.6(2)
N6 Ru1 N2 N1 41.2(2)
C102 Ru1 N2 N1 -168.1(2)
C100 Ru1 N2 N1 136.7(2)
C103 Ru1 N2 N1 -136.8(2)
C104 Ru1 N2 N1 -148.6(3)
C101 Ru1 N2 N1 153.3(2)
C11 C10 N1 N2 -0.3(4)
C11 C10 N1 C1 -178.8(3)
C12 N2 N1 C10 0.4(3)
Ru1 N2 N1 C10 -177.1(2)
C12 N2 N1 C1 178.9(3)
Ru1 N2 N1 C1 1.4(3)
N2 Ru1 C104 C100 -101.2(4)
N4 Ru1 C104 C100 153.92(18)
N6 Ru1 C104 C100 67.8(2)
C102 Ru1 C104 C100 -79.7(2)
C103 Ru1 C104 C100 -117.3(3)
C101 Ru1 C104 C100 -36.46(19)
N2 Ru1 C104 C103 16.1(4)
N4 Ru1 C104 C103 -88.8(2)
N6 Ru1 C104 C103 -174.90(17)
C102 Ru1 C104 C103 37.58(19)
C100 Ru1 C104 C103 117.3(3)
C101 Ru1 C104 C103 80.9(2)
N1 C10 C11 C12 0.2(4)
N2 C12 C11 C10 0.1(4)
C100 C101 C102 C103 0.7(4)
Ru1 C101 C102 C103 61.5(2)
C100 C101 C102 Ru1 -60.8(2)
N2 Ru1 C102 C103 134.34(17)
N4 Ru1 C102 C103 47.6(2)
N6 Ru1 C102 C103 -140.7(2)
C100 Ru1 C102 C103 -80.41(19)
C104 Ru1 C102 C103 -38.22(18)
C101 Ru1 C102 C103 -118.5(3)
N2 Ru1 C102 C101 -107.15(19)
N4 Ru1 C102 C101 166.09(17)
N6 Ru1 C102 C101 -22.2(3)
C100 Ru1 C102 C101 38.1(2)
C103 Ru1 C102 C101 118.5(3)
C104 Ru1 C102 C101 80.3(2)
C103 C104 C100 C101 0.2(4)
Ru1 C104 C100 C101 61.3(2)
C103 C104 C100 Ru1 -61.2(2)
C102 C101 C100 C104 -0.5(4)
Ru1 C101 C100 C104 -61.2(2)
C102 C101 C100 Ru1 60.6(2)
N2 Ru1 C100 C104 146.6(2)
N4 Ru1 C100 C104 -37.3(3)
N6 Ru1 C100 C104 -123.89(19)
C102 Ru1 C100 C104 81.5(2)
C103 Ru1 C100 C104 38.52(19)
C101 Ru1 C100 C104 120.1(3)
N2 Ru1 C100 C101 26.4(3)
N4 Ru1 C100 C101 -157.4(2)
N6 Ru1 C100 C101 116.0(2)
C102 Ru1 C100 C101 -38.7(2)
C103 Ru1 C100 C101 -81.6(2)
C104 Ru1 C100 C101 -120.1(3)
C101 C102 C103 C104 -0.6(4)
Ru1 C102 C103 C104 61.1(2)
C101 C102 C103 Ru1 -61.7(2)
C100 C104 C103 C102 0.3(4)
Ru1 C104 C103 C102 -61.1(2)
C100 C104 C103 Ru1 61.3(2)
N2 Ru1 C103 C102 -56.0(2)
N4 Ru1 C103 C102 -143.87(17)
N6 Ru1 C103 C102 129.0(3)
C100 Ru1 C103 C102 80.24(19)
C104 Ru1 C103 C102 117.5(3)
C101 Ru1 C103 C102 37.56(17)
N2 Ru1 C103 C104 -173.50(17)
N4 Ru1 C103 C104 98.59(19)
N6 Ru1 C103 C104 11.4(4)
C102 Ru1 C103 C104 -117.5(3)
C100 Ru1 C103 C104 -37.31(19)
C101 Ru1 C103 C104 -80.0(2)
N5 N6 C32 C31 -0.1(3)
Ru1 N6 C32 C31 177.8(2)
C20 N3 C1 N1 127.2(3)
N4 N3 C1 N1 -58.8(3)
C20 N3 C1 N5 -118.8(3)
N4 N3 C1 N5 55.2(3)
C10 N1 C1 N3 -126.7(3)
N2 N1 C1 N3 55.1(3)
C10 N1 C1 N5 119.3(3)
N2 N1 C1 N5 -58.9(3)
C30 N5 C1 N3 119.9(3)
N6 N5 C1 N3 -57.2(3)
C30 N5 C1 N1 -125.1(3)
N6 N5 C1 N1 57.8(3)
N6 N5 C30 C31 -0.6(3)
C1 N5 C30 C31 -177.9(3)
N4 N3 C20 C21 0.5(3)
C1 N3 C20 C21 175.1(3)
N3 N4 C22 C21 0.0(3)
Ru1 N4 C22 C21 -179.8(2)
N5 C30 C31 C32 0.4(4)
N6 C32 C31 C30 -0.2(4)
N3 C20 C21 C22 -0.4(4)
N4 C22 C21 C20 0.2(4)
